data_2227974
loop_
_publ_author_name
'Zeng, Hui'
'Liu, Xin-Lin'

_publ_section_title
;
 2-(5-Bromo-2-methylphenyl)propan-2-ol
;
_journal_coeditor_code RZ2503
_journal_issue 11
_journal_name_full 'Acta Crystallographica Section E'
_journal_page_first o2956
_journal_paper_doi 10.1107/S1600536810042698
_journal_volume 66
_journal_year 2010
_chemical_formula_iupac 'C10 H13 Br O'
_chemical_formula_moiety 'C10 H13 Br O'
_chemical_formula_sum 'C10 H13 Br O'
_chemical_formula_weight 229.11
_chemical_name_systematic
;
2-(5-Bromo-2-methylphenyl)propan-2-ol
;
_space_group_IT_number 2
_symmetry_cell_setting triclinic
_symmetry_space_group_name_Hall '-P 1'
_symmetry_space_group_name_H-M 'P -1'
_atom_sites_solution_hydrogens geom
_atom_sites_solution_primary direct
_atom_sites_solution_secondary difmap
_audit_creation_method SHELXL-97
_cell_angle_alpha 109.51(3)
_cell_angle_beta 103.52(3)
_cell_angle_gamma 90.70(3)
_cell_formula_units_Z 8
_cell_length_a 12.074(2)
_cell_length_b 12.115(2)
_cell_length_c 15.242(3)
_cell_measurement_reflns_used 5648
_cell_measurement_temperature 113(2)
_cell_measurement_theta_max 27.910
_cell_measurement_theta_min 1.743
_cell_volume 2033.4(8)
_computing_cell_refinement 'CrystalClear (Rigaku, 2007)'
_computing_data_collection 'CrystalClear (Rigaku, 2007)'
_computing_data_reduction 'CrystalClear (Rigaku, 2007)'
_computing_molecular_graphics 'SHELXL97 (Sheldrick, 2008)'
_computing_publication_material 'SHELXTL (Sheldrick, 2008)'
_computing_structure_refinement 'SHELXL97 (Sheldrick, 2008)'
_computing_structure_solution 'SHELXS97 (Sheldrick, 2008)'
_diffrn_ambient_temperature 113(2)
_diffrn_detector_area_resol_mean 7.31
_diffrn_measured_fraction_theta_full 0.997
_diffrn_measured_fraction_theta_max 0.997
_diffrn_measurement_device_type 'Rigaku Saturn CCD area-detector'
_diffrn_measurement_method '\w and \f scans'
_diffrn_radiation_monochromator confocal
_diffrn_radiation_source 'rotating anode'
_diffrn_radiation_type MoK\a
_diffrn_radiation_wavelength 0.71073
_diffrn_reflns_av_R_equivalents 0.0766
_diffrn_reflns_av_sigmaI/netI 0.0934
_diffrn_reflns_limit_h_max 14
_diffrn_reflns_limit_h_min -14
_diffrn_reflns_limit_k_max 14
_diffrn_reflns_limit_k_min -14
_diffrn_reflns_limit_l_max 18
_diffrn_reflns_limit_l_min -18
_diffrn_reflns_number 20930
_diffrn_reflns_theta_full 25.02
_diffrn_reflns_theta_max 25.02
_diffrn_reflns_theta_min 1.46
_diffrn_standards_decay_% 0
_diffrn_standards_interval_count 0
_diffrn_standards_interval_time 0
_diffrn_standards_number 0
_exptl_absorpt_coefficient_mu 3.996
_exptl_absorpt_correction_T_max 0.5332
_exptl_absorpt_correction_T_min 0.4231
_exptl_absorpt_correction_type multi-scan
_exptl_absorpt_process_details '(CrystalClear; Rigaku, 2007)'
_exptl_crystal_colour colourless
_exptl_crystal_density_diffrn 1.497
_exptl_crystal_density_method 'not measured'
_exptl_crystal_description block
_exptl_crystal_F_000 928
_exptl_crystal_size_max 0.26
_exptl_crystal_size_mid 0.20
_exptl_crystal_size_min 0.18
_refine_diff_density_max 1.364
_refine_diff_density_min -1.055
_refine_ls_extinction_coef 0.0140(5)
_refine_ls_extinction_expression Fc^*^=kFc[1+0.001xFc^2^\l^3^/sin(2\q)]^-1/4^
_refine_ls_extinction_method 'SHELXL97 (Sheldrick, 2008)'
_refine_ls_goodness_of_fit_ref 0.941
_refine_ls_hydrogen_treatment constr
_refine_ls_matrix_type full
_refine_ls_number_parameters 450
_refine_ls_number_reflns 7162
_refine_ls_number_restraints 0
_refine_ls_restrained_S_all 0.941
_refine_ls_R_factor_all 0.0703
_refine_ls_R_factor_gt 0.0489
_refine_ls_shift/su_max 0.050
_refine_ls_shift/su_mean 0.001
_refine_ls_structure_factor_coef Fsqd
_refine_ls_weighting_details 'calc w=1/[\s^2^(Fo^2^)+(0.0407P)^2^] where P=(Fo^2^+2Fc^2^)/3'
_refine_ls_weighting_scheme calc
_refine_ls_wR_factor_gt 0.0939
_refine_ls_wR_factor_ref 0.1021
_reflns_number_gt 5048
_reflns_number_total 7162
_reflns_threshold_expression I>2\s(I)
_cod_data_source_file rz2503.cif
_cod_data_source_block I
_cod_original_cell_volume 2033.2(7)
_cod_database_code 2227974
_cod_database_fobs_code 2227974

loop_
_symmetry_equiv_pos_as_xyz
'x, y, z'
'-x, -y, -z'

loop_
_atom_site_type_symbol
_atom_site_label
_atom_site_fract_x
_atom_site_fract_y
_atom_site_fract_z
_atom_site_U_iso_or_equiv
_atom_site_adp_type
_atom_site_calc_flag
_atom_site_refinement_flags
_atom_site_occupancy
_atom_site_disorder_assembly
_atom_site_disorder_group
Br Br1 1.20641(4) 0.55935(4) 0.04617(3) 0.04051(17) Uani d . 1 . .
Br Br2 0.34327(4) 0.53660(4) 0.47320(4) 0.04298(17) Uani d . 1 . .
Br Br3 0.48759(4) 0.22317(4) 0.56556(4) 0.04416(17) Uani d . 1 . .
Br Br4 0.46999(4) 0.38992(5) 0.06139(4) 0.05014(19) Uani d . 1 . .
O O1 0.8786(2) 0.9073(2) 0.2449(2) 0.0251(7) Uani d . 1 . .
H H1 0.9348 0.9484 0.2444 0.038 Uiso calc R 1 . .
O O2 0.0633(2) 0.0422(2) 0.2459(2) 0.0276(7) Uani d . 1 . .
H H2 0.0242 0.0981 0.2422 0.041 Uiso calc R 1 . .
O O3 0.2597(2) -0.0834(2) 0.7560(2) 0.0264(7) Uani d . 1 . .
H H3 0.2269 -0.0218 0.7606 0.040 Uiso calc R 1 . .
O O4 0.9259(2) 0.2213(2) 0.2509(2) 0.0300(7) Uani d . 1 . .
H H4 0.8695 0.1787 0.2492 0.045 Uiso calc R 1 . .
C C1 1.1312(3) 0.6251(3) 0.1462(3) 0.0216(10) Uani d . 1 . .
C C2 1.1757(3) 0.6195(3) 0.2360(3) 0.0269(10) Uani d . 1 . .
H H2A 1.2430 0.5819 0.2493 0.032 Uiso calc R 1 . .
C C3 1.1191(3) 0.6705(3) 0.3065(3) 0.0282(11) Uani d . 1 . .
H H3A 1.1490 0.6673 0.3689 0.034 Uiso calc R 1 . .
C C4 1.0203(3) 0.7263(3) 0.2901(3) 0.0214(10) Uani d . 1 . .
C C5 0.9755(3) 0.7312(3) 0.1972(3) 0.0173(9) Uani d . 1 . .
C C6 1.0333(3) 0.6798(3) 0.1268(3) 0.0202(9) Uani d . 1 . .
H H6 1.0047 0.6823 0.0640 0.024 Uiso calc R 1 . .
C C7 0.8679(3) 0.7921(3) 0.1722(3) 0.0203(9) Uani d . 1 . .
C C8 0.7608(3) 0.7233(3) 0.1740(3) 0.0279(10) Uani d . 1 . .
H H8A 0.7714 0.7149 0.2371 0.042 Uiso calc R 1 . .
H H8B 0.7490 0.6452 0.1240 0.042 Uiso calc R 1 . .
H H8C 0.6938 0.7661 0.1619 0.042 Uiso calc R 1 . .
C C9 0.8479(3) 0.8080(4) 0.0753(3) 0.0284(11) Uani d . 1 . .
H H9A 0.7817 0.8527 0.0663 0.043 Uiso calc R 1 . .
H H9B 0.8333 0.7307 0.0241 0.043 Uiso calc R 1 . .
H H9C 0.9159 0.8508 0.0729 0.043 Uiso calc R 1 . .
C C10 0.9676(4) 0.7776(4) 0.3746(3) 0.0337(11) Uani d . 1 . .
H H10A 0.8965 0.7297 0.3640 0.051 Uiso calc R 1 . .
H H10B 0.9510 0.8584 0.3806 0.051 Uiso calc R 1 . .
H H10C 1.0214 0.7778 0.4338 0.051 Uiso calc R 1 . .
C C11 0.3139(3) 0.3892(3) 0.3709(3) 0.0257(10) Uani d . 1 . .
C C12 0.3457(3) 0.3765(4) 0.2870(3) 0.0324(12) Uani d . 1 . .
H H12 0.3853 0.4397 0.2796 0.039 Uiso calc R 1 . .
C C13 0.3173(3) 0.2680(4) 0.2141(3) 0.0293(11) Uani d . 1 . .
H H13 0.3386 0.2580 0.1559 0.035 Uiso calc R 1 . .
C C14 0.2595(3) 0.1730(4) 0.2214(3) 0.0235(10) Uani d . 1 . .
C C15 0.2295(3) 0.1867(3) 0.3085(3) 0.0183(9) Uani d . 1 . .
C C16 0.2580(3) 0.2966(3) 0.3821(3) 0.0207(9) Uani d . 1 . .
H H16 0.2384 0.3076 0.4411 0.025 Uiso calc R 1 . .
C C17 0.1661(3) 0.0865(3) 0.3240(3) 0.0220(10) Uani d . 1 . .
C C18 0.2385(3) -0.0160(4) 0.3225(3) 0.0309(11) Uani d . 1 . .
H H18A 0.1957 -0.0776 0.3331 0.046 Uiso calc R 1 . .
H H18B 0.3096 0.0115 0.3735 0.046 Uiso calc R 1 . .
H H18C 0.2567 -0.0479 0.2600 0.046 Uiso calc R 1 . .
C C19 0.1280(4) 0.1253(4) 0.4174(3) 0.0323(11) Uani d . 1 . .
H H19A 0.0810 0.1911 0.4196 0.049 Uiso calc R 1 . .
H H19B 0.1955 0.1504 0.4722 0.049 Uiso calc R 1 . .
H H19C 0.0831 0.0594 0.4205 0.049 Uiso calc R 1 . .
C C20 0.2293(4) 0.0606(4) 0.1338(3) 0.0371(12) Uani d . 1 . .
H H20A 0.2312 0.0788 0.0761 0.056 Uiso calc R 1 . .
H H20B 0.1524 0.0263 0.1267 0.056 Uiso calc R 1 . .
H H20C 0.2849 0.0043 0.1421 0.056 Uiso calc R 1 . .
C C21 0.4838(3) 0.1617(4) 0.6641(3) 0.0239(10) Uani d . 1 . .
C C22 0.5489(3) 0.2199(4) 0.7562(3) 0.0259(10) Uani d . 1 . .
H H22 0.5965 0.2900 0.7710 0.031 Uiso calc R 1 . .
C C23 0.5432(3) 0.1731(4) 0.8269(3) 0.0253(10) Uani d . 1 . .
H H23 0.5887 0.2124 0.8904 0.030 Uiso calc R 1 . .
C C24 0.4740(3) 0.0717(3) 0.8092(3) 0.0211(9) Uani d . 1 . .
C C25 0.4076(3) 0.0124(3) 0.7140(3) 0.0185(9) Uani d . 1 . .
C C26 0.4141(3) 0.0585(3) 0.6426(3) 0.0219(10) Uani d . 1 . .
H H26 0.3705 0.0191 0.5785 0.026 Uiso calc R 1 . .
C C27 0.3283(3) -0.1005(3) 0.6868(3) 0.0215(10) Uani d . 1 . .
C C28 0.2452(3) -0.1334(4) 0.5874(3) 0.0329(11) Uani d . 1 . .
H H28A 0.1945 -0.2035 0.5756 0.049 Uiso calc R 1 . .
H H28B 0.2885 -0.1500 0.5383 0.049 Uiso calc R 1 . .
H H28C 0.1993 -0.0679 0.5847 0.049 Uiso calc R 1 . .
C C29 0.3978(4) -0.2032(3) 0.6918(3) 0.0315(11) Uani d . 1 . .
H H29A 0.4465 -0.1846 0.7571 0.047 Uiso calc R 1 . .
H H29B 0.4458 -0.2172 0.6462 0.047 Uiso calc R 1 . .
H H29C 0.3458 -0.2739 0.6753 0.047 Uiso calc R 1 . .
C C30 0.4746(4) 0.0326(4) 0.8945(3) 0.0331(11) Uani d . 1 . .
H H30A 0.4922 -0.0494 0.8791 0.050 Uiso calc R 1 . .
H H30B 0.3992 0.0394 0.9084 0.050 Uiso calc R 1 . .
H H30C 0.5329 0.0827 0.9509 0.050 Uiso calc R 1 . .
C C31 0.6097(3) 0.4163(4) 0.1563(3) 0.0269(10) Uani d . 1 . .
C C32 0.6225(4) 0.5019(4) 0.2444(3) 0.0348(12) Uani d . 1 . .
H H32 0.5627 0.5500 0.2583 0.042 Uiso calc R 1 . .
C C33 0.7253(4) 0.5166(4) 0.3131(3) 0.0356(12) Uani d . 1 . .
H H33 0.7355 0.5774 0.3737 0.043 Uiso calc R 1 . .
C C34 0.8145(4) 0.4461(4) 0.2972(3) 0.0268(10) Uani d . 1 . .
C C35 0.8002(3) 0.3588(3) 0.2055(3) 0.0201(9) Uani d . 1 . .
C C36 0.6960(3) 0.3454(4) 0.1365(3) 0.0225(10) Uani d . 1 . .
H H36 0.6846 0.2863 0.0748 0.027 Uiso calc R 1 . .
C C37 0.8929(3) 0.2772(4) 0.1789(3) 0.0257(10) Uani d . 1 . .
C C38 1.0005(3) 0.3467(4) 0.1813(3) 0.0326(11) Uani d . 1 . .
H H38A 1.0330 0.4019 0.2467 0.049 Uiso calc R 1 . .
H H38B 0.9808 0.3906 0.1371 0.049 Uiso calc R 1 . .
H H38C 1.0568 0.2924 0.1615 0.049 Uiso calc R 1 . .
C C39 0.8532(4) 0.1783(4) 0.0817(3) 0.0359(12) Uani d . 1 . .
H H39A 0.9139 0.1259 0.0720 0.054 Uiso calc R 1 . .
H H39B 0.8359 0.2120 0.0304 0.054 Uiso calc R 1 . .
H H39C 0.7843 0.1334 0.0802 0.054 Uiso calc R 1 . .
C C40 0.9194(4) 0.4674(4) 0.3803(3) 0.0411(13) Uani d . 1 . .
H H40A 0.9771 0.5215 0.3757 0.062 Uiso calc R 1 . .
H H40B 0.9510 0.3925 0.3775 0.062 Uiso calc R 1 . .
H H40C 0.8980 0.5020 0.4412 0.062 Uiso calc R 1 . .

loop_
_atom_site_aniso_label
_atom_site_aniso_U_11
_atom_site_aniso_U_22
_atom_site_aniso_U_33
_atom_site_aniso_U_12
_atom_site_aniso_U_13
_atom_site_aniso_U_23
Br1 0.0292(3) 0.0346(3) 0.0496(3) 0.0067(2) 0.0175(2) -0.0012(3)
Br2 0.0500(3) 0.0189(3) 0.0533(4) -0.0039(2) 0.0047(3) 0.0098(2)
Br3 0.0583(4) 0.0459(3) 0.0442(3) 0.0046(3) 0.0202(3) 0.0312(3)
Br4 0.0220(3) 0.0828(4) 0.0657(4) 0.0112(3) 0.0060(3) 0.0548(3)
O1 0.0231(16) 0.0154(16) 0.0339(18) 0.0017(12) 0.0101(14) 0.0029(14)
O2 0.0225(16) 0.0203(16) 0.0364(18) 0.0026(12) -0.0010(14) 0.0108(15)
O3 0.0236(17) 0.0216(17) 0.0432(19) 0.0088(13) 0.0158(15) 0.0178(15)
O4 0.0218(16) 0.0284(18) 0.045(2) 0.0021(13) 0.0024(15) 0.0235(15)
C1 0.018(2) 0.017(2) 0.028(3) -0.0004(17) 0.0066(19) 0.005(2)
C2 0.017(2) 0.019(2) 0.045(3) 0.0010(18) 0.002(2) 0.015(2)
C3 0.027(3) 0.029(3) 0.031(3) -0.003(2) -0.003(2) 0.020(2)
C4 0.021(2) 0.021(2) 0.021(2) -0.0043(18) 0.0016(19) 0.0086(19)
C5 0.016(2) 0.013(2) 0.023(2) -0.0017(16) 0.0028(18) 0.0085(18)
C6 0.021(2) 0.015(2) 0.020(2) -0.0013(17) 0.0021(19) 0.0044(19)
C7 0.018(2) 0.015(2) 0.027(3) 0.0045(17) 0.0034(19) 0.006(2)
C8 0.022(2) 0.024(2) 0.036(3) 0.0010(18) 0.003(2) 0.011(2)
C9 0.030(3) 0.037(3) 0.024(3) 0.010(2) 0.006(2) 0.017(2)
C10 0.040(3) 0.035(3) 0.026(3) 0.003(2) 0.008(2) 0.011(2)
C11 0.024(2) 0.017(2) 0.035(3) 0.0005(18) 0.000(2) 0.013(2)
C12 0.019(2) 0.035(3) 0.060(3) 0.009(2) 0.014(2) 0.034(3)
C13 0.025(2) 0.045(3) 0.034(3) 0.017(2) 0.014(2) 0.030(3)
C14 0.018(2) 0.028(3) 0.027(3) 0.0094(18) 0.0054(19) 0.013(2)
C15 0.012(2) 0.022(2) 0.025(2) 0.0068(17) 0.0049(18) 0.012(2)
C16 0.021(2) 0.021(2) 0.025(2) 0.0061(18) 0.0068(19) 0.013(2)
C17 0.022(2) 0.017(2) 0.028(3) 0.0024(18) 0.008(2) 0.009(2)
C18 0.030(3) 0.024(3) 0.042(3) 0.0051(19) 0.005(2) 0.018(2)
C19 0.034(3) 0.032(3) 0.038(3) -0.002(2) 0.016(2) 0.017(2)
C20 0.043(3) 0.047(3) 0.023(3) 0.015(2) 0.013(2) 0.010(2)
C21 0.027(2) 0.030(3) 0.025(3) 0.008(2) 0.014(2) 0.017(2)
C22 0.019(2) 0.024(2) 0.038(3) 0.0034(18) 0.008(2) 0.013(2)
C23 0.022(2) 0.028(3) 0.022(2) 0.0008(19) 0.0010(19) 0.006(2)
C24 0.021(2) 0.027(2) 0.020(2) 0.0048(18) 0.0071(19) 0.012(2)
C25 0.018(2) 0.019(2) 0.021(2) 0.0081(17) 0.0044(18) 0.0093(19)
C26 0.023(2) 0.022(2) 0.022(2) 0.0028(18) 0.0067(19) 0.008(2)
C27 0.020(2) 0.020(2) 0.024(2) 0.0034(18) 0.0054(19) 0.007(2)
C28 0.031(3) 0.029(3) 0.032(3) -0.004(2) 0.000(2) 0.009(2)
C29 0.033(3) 0.022(2) 0.041(3) 0.007(2) 0.013(2) 0.010(2)
C30 0.036(3) 0.046(3) 0.021(3) 0.001(2) 0.002(2) 0.019(2)
C31 0.023(2) 0.031(3) 0.032(3) 0.001(2) 0.008(2) 0.018(2)
C32 0.036(3) 0.029(3) 0.056(3) 0.012(2) 0.023(3) 0.028(3)
C33 0.055(3) 0.018(3) 0.038(3) 0.004(2) 0.024(3) 0.007(2)
C34 0.034(3) 0.019(2) 0.025(3) -0.0076(19) 0.004(2) 0.007(2)
C35 0.023(2) 0.015(2) 0.023(2) 0.0002(17) 0.0035(19) 0.0101(19)
C36 0.023(2) 0.028(3) 0.024(2) 0.0050(19) 0.010(2) 0.015(2)
C37 0.020(2) 0.028(3) 0.033(3) 0.0036(19) 0.004(2) 0.016(2)
C38 0.027(3) 0.032(3) 0.045(3) 0.004(2) 0.013(2) 0.019(2)
C39 0.035(3) 0.028(3) 0.043(3) 0.008(2) 0.015(2) 0.006(2)
C40 0.051(3) 0.038(3) 0.024(3) -0.011(2) -0.005(2) 0.007(2)

loop_
_atom_type_symbol
_atom_type_description
_atom_type_scat_dispersion_real
_atom_type_scat_dispersion_imag
_atom_type_scat_source
C C 0.0033 0.0016 'International Tables Vol C Tables 4.2.6.8 and 6.1.1.4'
H H 0.0000 0.0000 'International Tables Vol C Tables 4.2.6.8 and 6.1.1.4'
O O 0.0106 0.0060 'International Tables Vol C Tables 4.2.6.8 and 6.1.1.4'
Br Br -0.2901 2.4595 'International Tables Vol C Tables 4.2.6.8 and 6.1.1.4'

loop_
_geom_angle_atom_site_label_1
_geom_angle_atom_site_label_2
_geom_angle_atom_site_label_3
_geom_angle_site_symmetry_1
_geom_angle_site_symmetry_3
_geom_angle
_geom_angle_publ_flag
C7 O1 H1 . . 109.5 ?
C17 O2 H2 . . 109.5 ?
C27 O3 H3 . . 109.5 ?
C37 O4 H4 . . 109.5 ?
C2 C1 C6 . . 121.2(4) ?
C2 C1 Br1 . . 120.0(3) ?
C6 C1 Br1 . . 118.8(3) ?
C1 C2 C3 . . 117.7(4) ?
C1 C2 H2A . . 121.1 ?
C3 C2 H2A . . 121.1 ?
C2 C3 C4 . . 123.0(4) ?
C2 C3 H3A . . 118.5 ?
C4 C3 H3A . . 118.5 ?
C3 C4 C5 . . 118.7(4) ?
C3 C4 C10 . . 116.8(4) ?
C5 C4 C10 . . 124.5(4) ?
C6 C5 C4 . . 117.9(3) ?
C6 C5 C7 . . 119.5(3) ?
C4 C5 C7 . . 122.7(3) ?
C1 C6 C5 . . 121.6(4) ?
C1 C6 H6 . . 119.2 ?
C5 C6 H6 . . 119.2 ?
O1 C7 C9 . . 107.8(3) ?
O1 C7 C5 . . 108.8(3) ?
C9 C7 C5 . . 113.9(3) ?
O1 C7 C8 . . 106.9(3) ?
C9 C7 C8 . . 108.6(3) ?
C5 C7 C8 . . 110.6(3) ?
C7 C8 H8A . . 109.5 ?
C7 C8 H8B . . 109.5 ?
H8A C8 H8B . . 109.5 ?
C7 C8 H8C . . 109.5 ?
H8A C8 H8C . . 109.5 ?
H8B C8 H8C . . 109.5 ?
C7 C9 H9A . . 109.5 ?
C7 C9 H9B . . 109.5 ?
H9A C9 H9B . . 109.5 ?
C7 C9 H9C . . 109.5 ?
H9A C9 H9C . . 109.5 ?
H9B C9 H9C . . 109.5 ?
C4 C10 H10A . . 109.5 ?
C4 C10 H10B . . 109.5 ?
H10A C10 H10B . . 109.5 ?
C4 C10 H10C . . 109.5 ?
H10A C10 H10C . . 109.5 ?
H10B C10 H10C . . 109.5 ?
C16 C11 C12 . . 121.2(4) ?
C16 C11 Br2 . . 118.3(3) ?
C12 C11 Br2 . . 120.5(3) ?
C11 C12 C13 . . 117.3(4) ?
C11 C12 H12 . . 121.3 ?
C13 C12 H12 . . 121.3 ?
C12 C13 C14 . . 123.5(4) ?
C12 C13 H13 . . 118.3 ?
C14 C13 H13 . . 118.3 ?
C13 C14 C15 . . 118.5(4) ?
C13 C14 C20 . . 117.8(4) ?
C15 C14 C20 . . 123.7(4) ?
C16 C15 C14 . . 117.9(4) ?
C16 C15 C17 . . 119.6(3) ?
C14 C15 C17 . . 122.5(4) ?
C11 C16 C15 . . 121.5(4) ?
C11 C16 H16 . . 119.2 ?
C15 C16 H16 . . 119.2 ?
O2 C17 C19 . . 106.9(3) ?
O2 C17 C18 . . 107.5(3) ?
C19 C17 C18 . . 108.2(3) ?
O2 C17 C15 . . 108.6(3) ?
C19 C17 C15 . . 113.5(3) ?
C18 C17 C15 . . 111.8(3) ?
C17 C18 H18A . . 109.5 ?
C17 C18 H18B . . 109.5 ?
H18A C18 H18B . . 109.5 ?
C17 C18 H18C . . 109.5 ?
H18A C18 H18C . . 109.5 ?
H18B C18 H18C . . 109.5 ?
C17 C19 H19A . . 109.5 ?
C17 C19 H19B . . 109.5 ?
H19A C19 H19B . . 109.5 ?
C17 C19 H19C . . 109.5 ?
H19A C19 H19C . . 109.5 ?
H19B C19 H19C . . 109.5 ?
C14 C20 H20A . . 109.5 ?
C14 C20 H20B . . 109.5 ?
H20A C20 H20B . . 109.5 ?
C14 C20 H20C . . 109.5 ?
H20A C20 H20C . . 109.5 ?
H20B C20 H20C . . 109.5 ?
C22 C21 C26 . . 120.8(4) ?
C22 C21 Br3 . . 119.6(3) ?
C26 C21 Br3 . . 119.6(3) ?
C21 C22 C23 . . 118.1(4) ?
C21 C22 H22 . . 120.9 ?
C23 C22 H22 . . 120.9 ?
C24 C23 C22 . . 123.1(4) ?
C24 C23 H23 . . 118.5 ?
C22 C23 H23 . . 118.5 ?
C23 C24 C25 . . 118.2(4) ?
C23 C24 C30 . . 117.1(4) ?
C25 C24 C30 . . 124.6(4) ?
C26 C25 C24 . . 118.8(4) ?
C26 C25 C27 . . 118.9(3) ?
C24 C25 C27 . . 122.3(3) ?
C25 C26 C21 . . 121.0(4) ?
C25 C26 H26 . . 119.5 ?
C21 C26 H26 . . 119.5 ?
O3 C27 C29 . . 107.0(3) ?
O3 C27 C28 . . 107.1(3) ?
C29 C27 C28 . . 109.5(3) ?
O3 C27 C25 . . 109.1(3) ?
C29 C27 C25 . . 110.7(3) ?
C28 C27 C25 . . 113.3(3) ?
C27 C28 H28A . . 109.5 ?
C27 C28 H28B . . 109.5 ?
H28A C28 H28B . . 109.5 ?
C27 C28 H28C . . 109.5 ?
H28A C28 H28C . . 109.5 ?
H28B C28 H28C . . 109.5 ?
C27 C29 H29A . . 109.5 ?
C27 C29 H29B . . 109.5 ?
H29A C29 H29B . . 109.5 ?
C27 C29 H29C . . 109.5 ?
H29A C29 H29C . . 109.5 ?
H29B C29 H29C . . 109.5 ?
C24 C30 H30A . . 109.5 ?
C24 C30 H30B . . 109.5 ?
H30A C30 H30B . . 109.5 ?
C24 C30 H30C . . 109.5 ?
H30A C30 H30C . . 109.5 ?
H30B C30 H30C . . 109.5 ?
C32 C31 C36 . . 121.0(4) ?
C32 C31 Br4 . . 119.8(3) ?
C36 C31 Br4 . . 119.2(3) ?
C31 C32 C33 . . 118.1(4) ?
C31 C32 H32 . . 121.0 ?
C33 C32 H32 . . 121.0 ?
C32 C33 C34 . . 123.2(4) ?
C32 C33 H33 . . 118.4 ?
C34 C33 H33 . . 118.4 ?
C33 C34 C35 . . 117.9(4) ?
C33 C34 C40 . . 117.6(4) ?
C35 C34 C40 . . 124.4(4) ?
C36 C35 C34 . . 118.3(4) ?
C36 C35 C37 . . 119.0(3) ?
C34 C35 C37 . . 122.7(4) ?
C31 C36 C35 . . 121.5(4) ?
C31 C36 H36 . . 119.2 ?
C35 C36 H36 . . 119.2 ?
O4 C37 C38 . . 106.8(3) ?
O4 C37 C39 . . 106.7(3) ?
C38 C37 C39 . . 109.5(3) ?
O4 C37 C35 . . 108.4(3) ?
C38 C37 C35 . . 111.2(3) ?
C39 C37 C35 . . 113.9(3) ?
C37 C38 H38A . . 109.5 ?
C37 C38 H38B . . 109.5 ?
H38A C38 H38B . . 109.5 ?
C37 C38 H38C . . 109.5 ?
H38A C38 H38C . . 109.5 ?
H38B C38 H38C . . 109.5 ?
C37 C39 H39A . . 109.5 ?
C37 C39 H39B . . 109.5 ?
H39A C39 H39B . . 109.5 ?
C37 C39 H39C . . 109.5 ?
H39A C39 H39C . . 109.5 ?
H39B C39 H39C . . 109.5 ?
C34 C40 H40A . . 109.5 ?
C34 C40 H40B . . 109.5 ?
H40A C40 H40B . . 109.5 ?
C34 C40 H40C . . 109.5 ?
H40A C40 H40C . . 109.5 ?
H40B C40 H40C . . 109.5 ?

loop_
_geom_bond_atom_site_label_1
_geom_bond_atom_site_label_2
_geom_bond_site_symmetry_2
_geom_bond_distance
_geom_bond_publ_flag
Br1 C1 . 1.907(4) ?
Br2 C11 . 1.901(4) ?
Br3 C21 . 1.896(4) ?
Br4 C31 . 1.891(4) ?
O1 C7 . 1.445(4) ?
O1 H1 . 0.8400 ?
O2 C17 . 1.453(4) ?
O2 H2 . 0.8400 ?
O3 C27 . 1.451(4) ?
O3 H3 . 0.8400 ?
O4 C37 . 1.456(5) ?
O4 H4 . 0.8400 ?
C1 C2 . 1.374(6) ?
C1 C6 . 1.382(5) ?
C2 C3 . 1.383(5) ?
C2 H2A . 0.9500 ?
C3 C4 . 1.391(5) ?
C3 H3A . 0.9500 ?
C4 C5 . 1.414(5) ?
C4 C10 . 1.520(5) ?
C5 C6 . 1.393(5) ?
C5 C7 . 1.535(5) ?
C6 H6 . 0.9500 ?
C7 C9 . 1.517(5) ?
C7 C8 . 1.541(5) ?
C8 H8A . 0.9800 ?
C8 H8B . 0.9800 ?
C8 H8C . 0.9800 ?
C9 H9A . 0.9800 ?
C9 H9B . 0.9800 ?
C9 H9C . 0.9800 ?
C10 H10A . 0.9800 ?
C10 H10B . 0.9800 ?
C10 H10C . 0.9800 ?
C11 C16 . 1.381(5) ?
C11 C12 . 1.381(5) ?
C12 C13 . 1.383(6) ?
C12 H12 . 0.9500 ?
C13 C14 . 1.389(5) ?
C13 H13 . 0.9500 ?
C14 C15 . 1.413(5) ?
C14 C20 . 1.522(5) ?
C15 C16 . 1.400(5) ?
C15 C17 . 1.539(5) ?
C16 H16 . 0.9500 ?
C17 C19 . 1.525(5) ?
C17 C18 . 1.525(5) ?
C18 H18A . 0.9800 ?
C18 H18B . 0.9800 ?
C18 H18C . 0.9800 ?
C19 H19A . 0.9800 ?
C19 H19B . 0.9800 ?
C19 H19C . 0.9800 ?
C20 H20A . 0.9800 ?
C20 H20B . 0.9800 ?
C20 H20C . 0.9800 ?
C21 C22 . 1.376(5) ?
C21 C26 . 1.396(5) ?
C22 C23 . 1.388(5) ?
C22 H22 . 0.9500 ?
C23 C24 . 1.389(5) ?
C23 H23 . 0.9500 ?
C24 C25 . 1.417(5) ?
C24 C30 . 1.524(5) ?
C25 C26 . 1.395(5) ?
C25 C27 . 1.538(5) ?
C26 H26 . 0.9500 ?
C27 C29 . 1.522(5) ?
C27 C28 . 1.529(5) ?
C28 H28A . 0.9800 ?
C28 H28B . 0.9800 ?
C28 H28C . 0.9800 ?
C29 H29A . 0.9800 ?
C29 H29B . 0.9800 ?
C29 H29C . 0.9800 ?
C30 H30A . 0.9800 ?
C30 H30B . 0.9800 ?
C30 H30C . 0.9800 ?
C31 C32 . 1.369(6) ?
C31 C36 . 1.382(5) ?
C32 C33 . 1.390(6) ?
C32 H32 . 0.9500 ?
C33 C34 . 1.397(6) ?
C33 H33 . 0.9500 ?
C34 C35 . 1.413(5) ?
C34 C40 . 1.516(6) ?
C35 C36 . 1.407(5) ?
C35 C37 . 1.538(5) ?
C36 H36 . 0.9500 ?
C37 C38 . 1.527(5) ?
C37 C39 . 1.526(5) ?
C38 H38A . 0.9800 ?
C38 H38B . 0.9800 ?
C38 H38C . 0.9800 ?
C39 H39A . 0.9800 ?
C39 H39B . 0.9800 ?
C39 H39C . 0.9800 ?
C40 H40A . 0.9800 ?
C40 H40B . 0.9800 ?
C40 H40C . 0.9800 ?

loop_
_geom_hbond_atom_site_label_D
_geom_hbond_atom_site_label_H
_geom_hbond_atom_site_label_A
_geom_hbond_site_symmetry_A
_geom_hbond_distance_DH
_geom_hbond_distance_HA
_geom_hbond_distance_DA
_geom_hbond_angle_DHA
O1 H1 O2 1_665 0.84 1.90 2.742(4) 178.9
O2 H2 O4 1_455 0.84 1.91 2.739(4) 170.3
O3 H3 O1 2_666 0.84 1.90 2.727(4) 166.5
O4 H4 O3 2_656 0.84 1.90 2.740(4) 179.0

loop_
_geom_torsion_atom_site_label_1
_geom_torsion_atom_site_label_2
_geom_torsion_atom_site_label_3
_geom_torsion_atom_site_label_4
_geom_torsion_site_symmetry_1
_geom_torsion_site_symmetry_2
_geom_torsion_site_symmetry_3
_geom_torsion_site_symmetry_4
_geom_torsion
_geom_torsion_publ_flag
C6 C1 C2 C3 . . . . 0.0(6) ?
Br1 C1 C2 C3 . . . . 178.8(3) ?
C1 C2 C3 C4 . . . . 0.0(6) ?
C2 C3 C4 C5 . . . . 0.0(6) ?
C2 C3 C4 C10 . . . . 179.7(4) ?
C3 C4 C5 C6 . . . . -0.2(5) ?
C10 C4 C5 C6 . . . . -179.9(4) ?
C3 C4 C5 C7 . . . . -179.2(3) ?
C10 C4 C5 C7 . . . . 1.1(6) ?
C2 C1 C6 C5 . . . . -0.2(6) ?
Br1 C1 C6 C5 . . . . -178.9(3) ?
C4 C5 C6 C1 . . . . 0.2(5) ?
C7 C5 C6 C1 . . . . 179.3(3) ?
C6 C5 C7 O1 . . . . -130.5(4) ?
C4 C5 C7 O1 . . . . 48.5(5) ?
C6 C5 C7 C9 . . . . -10.3(5) ?
C4 C5 C7 C9 . . . . 168.7(4) ?
C6 C5 C7 C8 . . . . 112.4(4) ?
C4 C5 C7 C8 . . . . -68.6(5) ?
C16 C11 C12 C13 . . . . 1.1(6) ?
Br2 C11 C12 C13 . . . . -177.4(3) ?
C11 C12 C13 C14 . . . . 0.0(6) ?
C12 C13 C14 C15 . . . . -1.2(6) ?
C12 C13 C14 C20 . . . . 177.3(4) ?
C13 C14 C15 C16 . . . . 1.2(5) ?
C20 C14 C15 C16 . . . . -177.2(4) ?
C13 C14 C15 C17 . . . . -179.6(3) ?
C20 C14 C15 C17 . . . . 2.0(6) ?
C12 C11 C16 C15 . . . . -1.0(6) ?
Br2 C11 C16 C15 . . . . 177.5(3) ?
C14 C15 C16 C11 . . . . -0.2(6) ?
C17 C15 C16 C11 . . . . -179.4(4) ?
C16 C15 C17 O2 . . . . 125.9(4) ?
C14 C15 C17 O2 . . . . -53.3(5) ?
C16 C15 C17 C19 . . . . 7.1(5) ?
C14 C15 C17 C19 . . . . -172.1(4) ?
C16 C15 C17 C18 . . . . -115.7(4) ?
C14 C15 C17 C18 . . . . 65.1(5) ?
C26 C21 C22 C23 . . . . -0.1(6) ?
Br3 C21 C22 C23 . . . . 179.3(3) ?
C21 C22 C23 C24 . . . . -0.8(6) ?
C22 C23 C24 C25 . . . . 1.0(6) ?
C22 C23 C24 C30 . . . . -178.6(4) ?
C23 C24 C25 C26 . . . . -0.3(5) ?
C30 C24 C25 C26 . . . . 179.3(4) ?
C23 C24 C25 C27 . . . . -179.9(3) ?
C30 C24 C25 C27 . . . . -0.4(6) ?
C24 C25 C26 C21 . . . . -0.6(6) ?
C27 C25 C26 C21 . . . . 179.1(3) ?
C22 C21 C26 C25 . . . . 0.8(6) ?
Br3 C21 C26 C25 . . . . -178.7(3) ?
C26 C25 C27 O3 . . . . -132.1(3) ?
C24 C25 C27 O3 . . . . 47.6(5) ?
C26 C25 C27 C29 . . . . 110.5(4) ?
C24 C25 C27 C29 . . . . -69.9(5) ?
C26 C25 C27 C28 . . . . -12.9(5) ?
C24 C25 C27 C28 . . . . 166.7(4) ?
C36 C31 C32 C33 . . . . 0.8(6) ?
Br4 C31 C32 C33 . . . . 178.4(3) ?
C31 C32 C33 C34 . . . . -1.8(6) ?
C32 C33 C34 C35 . . . . 2.4(6) ?
C32 C33 C34 C40 . . . . -176.7(4) ?
C33 C34 C35 C36 . . . . -1.9(6) ?
C40 C34 C35 C36 . . . . 177.1(4) ?
C33 C34 C35 C37 . . . . 179.1(4) ?
C40 C34 C35 C37 . . . . -1.9(6) ?
C32 C31 C36 C35 . . . . -0.4(6) ?
Br4 C31 C36 C35 . . . . -178.0(3) ?
C34 C35 C36 C31 . . . . 1.0(6) ?
C37 C35 C36 C31 . . . . -180.0(4) ?
C36 C35 C37 O4 . . . . -126.0(4) ?
C34 C35 C37 O4 . . . . 53.0(5) ?
C36 C35 C37 C38 . . . . 116.8(4) ?
C34 C35 C37 C38 . . . . -64.2(5) ?
C36 C35 C37 C39 . . . . -7.4(5) ?
C34 C35 C37 C39 . . . . 171.6(4) ?
